data_7236094
loop_
_publ_author_name
'Seth, Soana'
'Savitha, Govardhan'
'Moorthy, Jarugu Narasimha'

_publ_section_title
;
 Diverse isostructural MOFs by postsynthetic metal node metathesis:
 anionic-to-cationic framework conversion, luminescence and separation of
 dyes
;
_journal_issue 45
_journal_name_full 'Journal of Materials Chemistry A'
_journal_page_first 22915
_journal_paper_doi 10.1039/C5TA04551G
_journal_volume 3
_journal_year 2015
_chemical_formula_moiety 'C44 H30 Cd0.29 Co1.21 O12'
_chemical_formula_sum 'C44 H30 Cd0.29 Co1.21 O12'
_chemical_formula_weight 854.8
_chemical_name_systematic 3,3',5,5'-tetrakis(p-carboxyphenyl)-2,2',6,6'-tetramethoxy-1,1'-biphenyl
_space_group_crystal_system triclinic
_space_group_IT_number 2
_space_group_name_Hall '-P 1'
_space_group_name_H-M_alt 'P -1'
_atom_sites_solution_hydrogens geom
_audit_creation_method SHELXL-2014/5
_audit_update_record
;
2015-02-06 deposited with the CCDC.
2015-10-01 downloaded from the CCDC.
;
_cell_angle_alpha 107.270(6)
_cell_angle_beta 103.949(6)
_cell_angle_gamma 107.163(5)
_cell_formula_units_Z 2
_cell_length_a 15.468(5)
_cell_length_b 15.785(5)
_cell_length_c 18.038(6)
_cell_measurement_reflns_used 0
_cell_measurement_temperature 100(2)
_cell_measurement_theta_max 0
_cell_measurement_theta_min 0
_cell_volume 3749(2)
_computing_cell_refinement 'Bruker SAINT'
_computing_data_collection 'Bruker APEX2'
_computing_data_reduction 'Bruker SAINT'
_computing_molecular_graphics 'Ortep-3 for Windows (Farrugia, 1997)'
_computing_publication_material 'WinGX publication routines (Farrugia, 1999)'
_computing_structure_refinement 'SHELXL-2014/5 (Sheldrick, 2014)'
_computing_structure_solution 'SHELXS-86 (Sheldrick, 1986)'
_diffrn_ambient_temperature 100(2)
_diffrn_measured_fraction_theta_full 0.958
_diffrn_measured_fraction_theta_max 0.839
_diffrn_measurement_device_type 'Bruker APEX-II CCD'
_diffrn_measurement_method '\f and \w scans'
_diffrn_radiation_monochromator graphite
_diffrn_radiation_type MoK\a
_diffrn_radiation_wavelength 0.71073
_diffrn_reflns_av_R_equivalents 0.0577
_diffrn_reflns_av_unetI/netI 0.2335
_diffrn_reflns_Laue_measured_fraction_full 0.958
_diffrn_reflns_Laue_measured_fraction_max 0.839
_diffrn_reflns_limit_h_max 20
_diffrn_reflns_limit_h_min -14
_diffrn_reflns_limit_k_max 19
_diffrn_reflns_limit_k_min -19
_diffrn_reflns_limit_l_max 14
_diffrn_reflns_limit_l_min -23
_diffrn_reflns_number 19883
_diffrn_reflns_point_group_measured_fraction_full 0.958
_diffrn_reflns_point_group_measured_fraction_max 0.839
_diffrn_reflns_theta_full 25.242
_diffrn_reflns_theta_max 28.159
_diffrn_reflns_theta_min 1.471
_diffrn_source 'sealed tube'
_exptl_absorpt_coefficient_mu 0.388
_exptl_absorpt_correction_type none
_exptl_crystal_colour violet
_exptl_crystal_density_diffrn 0.757
_exptl_crystal_density_method 'not measured'
_exptl_crystal_description prism
_exptl_crystal_F_000 882
_exptl_crystal_size_max 0.2
_exptl_crystal_size_mid 0.2
_exptl_crystal_size_min 0.2
_refine_diff_density_max 0.666
_refine_diff_density_min -1.071
_refine_diff_density_rms 0.084
_refine_ls_extinction_coef 0.00000(14)
_refine_ls_extinction_expression Fc^*^=kFc[1+0.001xFc^2^\l^3^/sin(2\q)]^-1/4^
_refine_ls_extinction_method SHELXL
_refine_ls_goodness_of_fit_ref 0.740
_refine_ls_hydrogen_treatment constr
_refine_ls_matrix_type full
_refine_ls_number_parameters 517
_refine_ls_number_reflns 15439
_refine_ls_number_restraints 0
_refine_ls_restrained_S_all 0.740
_refine_ls_R_factor_all 0.1766
_refine_ls_R_factor_gt 0.0864
_refine_ls_shift/su_max 5.573
_refine_ls_shift/su_mean 0.011
_refine_ls_structure_factor_coef Fsqd
_refine_ls_weighting_details 'w=1/[\s^2^(Fo^2^)+(0.1124P)^2^] where P=(Fo^2^+2Fc^2^)/3'
_refine_ls_weighting_scheme calc
_refine_ls_wR_factor_gt 0.2012
_refine_ls_wR_factor_ref 0.2323
_reflns_Friedel_coverage 0.000
_reflns_number_gt 4609
_reflns_number_total 15439
_reflns_threshold_expression 'I > 2\s(I)'
_cod_data_source_file c5ta04551g2.cif
_cod_data_source_block Co@MOF
_cod_database_code 7236094
_shelx_space_group_comment
;
The symmetry employed for this shelxl refinement is uniquely defined
by the following loop, which should always be used as a source of
symmetry information in preference to the above space-group names.
They are only intended as comments.
;
_shelxl_version_number 2014/5

loop_
_space_group_symop_operation_xyz
'x, y, z'
'-x, -y, -z'

loop_
_atom_site_label
_atom_site_type_symbol
_atom_site_fract_x
_atom_site_fract_y
_atom_site_fract_z
_atom_site_U_iso_or_equiv
_atom_site_adp_type
_atom_site_occupancy
_atom_site_site_symmetry_order
_atom_site_calc_flag
_atom_site_refinement_flags_posn
_atom_site_refinement_flags_adp
_atom_site_refinement_flags_occupancy
Co1 Co 1.0000 1.0000 1.0000 0.0450(5) Uani 0.794(7) 2 d S . P
Cd1 Cd 1.0000 1.0000 1.0000 0.0450(5) Uani 0.206(7) 2 d S . P
Co2 Co 1.02536(5) 1.17788(6) 0.91484(4) 0.0516(4) Uani 0.809(5) 1 d . . P
Cd2 Cd 1.02536(5) 1.17788(6) 0.91484(4) 0.0516(4) Uani 0.191(5) 1 d . . P
O1 O 0.9583(4) 1.1046(5) 1.0620(3) 0.097(2) Uani 1 1 d . . .
O2 O 0.9768(4) 1.2280(4) 1.0128(3) 0.1018(19) Uani 1 1 d . . .
O3 O 0.9489(4) 2.0201(4) 1.8804(3) 0.0905(18) Uani 1 1 d . . .
O4 O 1.0249(4) 2.0648(5) 1.7974(3) 0.095(2) Uani 1 1 d . . .
O5 O 0.8904(4) 1.1782(5) 1.8214(3) 0.104(2) Uani 1 1 d . . .
O6 O 1.0359(4) 1.2921(4) 1.8705(3) 0.100(2) Uani 1 1 d . . .
O7 O 0.1724(4) 1.2273(5) 0.9879(3) 0.119(2) Uani 1 1 d . . .
O8 O 0.1420(4) 1.1037(5) 1.0282(3) 0.108(2) Uani 1 1 d . . .
C1 C 0.9716(7) 1.9996(7) 1.8128(5) 0.091(3) Uani 1 1 d . . .
C2 C 0.9243(6) 1.8973(6) 1.7563(4) 0.073(2) Uani 1 1 d . . .
C3 C 0.8637(5) 1.8266(5) 1.7741(4) 0.075(2) Uani 1 1 d . . .
H3 H 0.8486 1.8450 1.8217 0.090 Uiso 1 1 calc R U .
C4 C 0.8268(5) 1.7316(6) 1.7229(4) 0.089(3) Uani 1 1 d . . .
H4 H 0.7850 1.6864 1.7351 0.106 Uiso 1 1 calc R U .
C5 C 0.8501(5) 1.7003(6) 1.6528(4) 0.077(2) Uani 1 1 d . . .
C6 C 0.9065(7) 1.7676(6) 1.6317(4) 0.092(3) Uani 1 1 d . . .
H6 H 0.9185 1.7471 1.5827 0.111 Uiso 1 1 calc R U .
C7 C 0.9466(6) 1.8675(7) 1.6826(4) 0.090(3) Uani 1 1 d . . .
H7 H 0.9862 1.9124 1.6686 0.108 Uiso 1 1 calc R U .
C8 C 0.8210(5) 1.5946(6) 1.6059(4) 0.078(2) Uani 1 1 d . . .
C9 C 0.8411(5) 1.5407(6) 1.6504(4) 0.091(3) Uani 1 1 d . . .
H9 H 0.8701 1.5714 1.7081 0.109 Uiso 1 1 calc R U .
O9 O 0.7636(4) 1.5968(4) 1.4703(3) 0.0926(18) Uani 1 1 d . . .
C10 C 0.8199(5) 1.4421(6) 1.6129(4) 0.079(2) Uani 1 1 d . . .
O10 O 0.7536(4) 1.2972(4) 1.4859(3) 0.0944(18) Uani 1 1 d . . .
C11 C 0.7799(5) 1.3967(7) 1.5298(4) 0.083(3) Uani 1 1 d . . .
O11 O 0.5615(4) 1.3922(4) 1.3783(3) 0.0962(19) Uani 1 1 d . . .
C12 C 0.7589(5) 1.4491(6) 1.4814(4) 0.082(3) Uani 1 1 d . . .
O12 O 0.8795(3) 1.4116(4) 1.3963(3) 0.0869(18) Uani 1 1 d . . .
C13 C 0.7826(5) 1.5464(6) 1.5204(4) 0.082(3) Uani 1 1 d . . .
C14 C 0.6847(6) 1.6337(7) 1.4748(5) 0.125(4) Uani 1 1 d . . .
H14A H 0.6848 1.6746 1.4446 0.187 Uiso 1 1 calc R U .
H14B H 0.6962 1.6700 1.5319 0.187 Uiso 1 1 calc R U .
H14C H 0.6230 1.5801 1.4507 0.187 Uiso 1 1 calc R U .
C15 C 0.8379(7) 1.2692(7) 1.4842(6) 0.139(4) Uiso 1 1 d . . .
H15A H 0.8172 1.2008 1.4690 0.208 Uiso 1 1 calc R U .
H15B H 0.8882 1.3027 1.5382 0.208 Uiso 1 1 calc R U .
H15C H 0.8623 1.2861 1.4441 0.208 Uiso 1 1 calc R U .
C16 C 0.9477(7) 1.2553(7) 1.8229(5) 0.076(2) Uani 1 1 d . . .
C17 C 0.9124(6) 1.3033(6) 1.7725(4) 0.079(2) Uani 1 1 d . . .
C18 C 0.8214(6) 1.2622(6) 1.7135(5) 0.099(3) Uani 1 1 d . . .
H18 H 0.7786 1.2039 1.7093 0.119 Uiso 1 1 calc R U .
C19 C 0.7903(6) 1.3014(6) 1.6610(5) 0.090(3) Uani 1 1 d . . .
H19 H 0.7296 1.2674 1.6188 0.109 Uiso 1 1 calc R U .
C20 C 0.8483(6) 1.3921(7) 1.6695(4) 0.085(3) Uani 1 1 d . . .
C21 C 0.9412(6) 1.4395(6) 1.7336(4) 0.085(3) Uani 1 1 d . . .
H21 H 0.9799 1.5018 1.7423 0.102 Uiso 1 1 calc R U .
C22 C 0.9754(5) 1.3976(6) 1.7821(5) 0.085(3) Uani 1 1 d . . .
H22 H 1.0383 1.4285 1.8211 0.102 Uiso 1 1 calc R U .
C23 C 0.9544(5) 1.1800(8) 1.0630(4) 0.088(3) Uani 1 1 d . . .
C24 C 0.9125(5) 1.2372(5) 1.1173(4) 0.069(2) Uani 1 1 d . . .
C25 C 0.9142(5) 1.2208(6) 1.1897(4) 0.081(3) Uani 1 1 d . . .
H25 H 0.9437 1.1812 1.2035 0.097 Uiso 1 1 calc R U .
C26 C 0.8712(5) 1.2642(6) 1.2414(5) 0.086(3) Uani 1 1 d . . .
H26 H 0.8778 1.2585 1.2921 0.103 Uiso 1 1 calc R U .
C27 C 0.8166(5) 1.3178(6) 1.2165(4) 0.084(3) Uani 1 1 d . . .
C28 C 0.8184(5) 1.3369(6) 1.1453(4) 0.082(2) Uani 1 1 d . . .
H28 H 0.7892 1.3766 1.1313 0.098 Uiso 1 1 calc R U .
C29 C 0.8650(6) 1.2953(7) 1.0949(5) 0.094(3) Uani 1 1 d . . .
H29 H 0.8643 1.3060 1.0468 0.113 Uiso 1 1 calc R U .
C30 C 0.7514(5) 1.3427(6) 1.2598(4) 0.091(3) Uani 1 1 d . . .
C31 C 0.7853(5) 1.3866(6) 1.3491(4) 0.086(3) Uani 1 1 d . . .
C32 C 0.9406(6) 1.5072(8) 1.4086(5) 0.124(4) Uani 1 1 d . . .
H32A H 1.0074 1.5170 1.4304 0.187 Uiso 1 1 calc R U .
H32B H 0.9278 1.5543 1.4472 0.187 Uiso 1 1 calc R U .
H32C H 0.9272 1.5141 1.3564 0.187 Uiso 1 1 calc R U .
C33 C 0.7198(5) 1.4018(6) 1.3877(4) 0.079(2) Uani 1 1 d . . .
C34 C 0.6238(6) 1.3727(6) 1.3401(4) 0.092(3) Uani 1 1 d . . .
C35 C 0.5911(5) 1.3311(5) 1.2533(4) 0.083(3) Uani 1 1 d . . .
C36 C 0.6578(5) 1.3202(6) 1.2160(4) 0.089(3) Uani 1 1 d . . .
H36 H 0.6372 1.2962 1.1583 0.107 Uiso 1 1 calc R U .
C37 C 0.5266(9) 1.3313(9) 1.4217(8) 0.186(6) Uiso 1 1 d . . .
H37A H 0.4811 1.3500 1.4433 0.279 Uiso 1 1 calc R U .
H37B H 0.5806 1.3393 1.4668 0.279 Uiso 1 1 calc R U .
H37C H 0.4956 1.2648 1.3834 0.279 Uiso 1 1 calc R U .
C38 C 0.4895(5) 1.2966(6) 1.1997(4) 0.083(3) Uani 1 1 d . . .
C39 C 0.4618(7) 1.3353(7) 1.1381(7) 0.154(5) Uani 1 1 d . . .
H39 H 0.5078 1.3835 1.1320 0.185 Uiso 1 1 calc R U .
C40 C 0.3652(7) 1.2982(8) 1.0892(7) 0.160(5) Uani 1 1 d . . .
H40 H 0.3461 1.3284 1.0550 0.191 Uiso 1 1 calc R U .
C41 C 0.2977(5) 1.2224(7) 1.0876(4) 0.076(3) Uani 1 1 d . . .
C42 C 0.3259(6) 1.1862(6) 1.1416(7) 0.111(3) Uani 1 1 d . . .
H42 H 0.2805 1.1324 1.1418 0.133 Uiso 1 1 calc R U .
C43 C 0.4219(6) 1.2252(7) 1.1992(6) 0.119(4) Uani 1 1 d . . .
H43 H 0.4365 1.1986 1.2378 0.143 Uiso 1 1 calc R U .
C47 C 0.1961(6) 1.1844(7) 1.0306(5) 0.077(2) Uani 1 1 d . . .

loop_
_atom_site_aniso_label
_atom_site_aniso_U_11
_atom_site_aniso_U_22
_atom_site_aniso_U_33
_atom_site_aniso_U_23
_atom_site_aniso_U_13
_atom_site_aniso_U_12
Co1 0.0365(7) 0.0593(8) 0.0224(5) -0.0005(4) 0.0086(4) 0.0150(5)
Cd1 0.0365(7) 0.0593(8) 0.0224(5) -0.0005(4) 0.0086(4) 0.0150(5)
Co2 0.0487(5) 0.0664(6) 0.0306(4) 0.0094(3) 0.0115(3) 0.0230(4)
Cd2 0.0487(5) 0.0664(6) 0.0306(4) 0.0094(3) 0.0115(3) 0.0230(4)
O1 0.111(5) 0.094(5) 0.066(3) 0.003(3) 0.026(3) 0.045(4)
O2 0.110(5) 0.118(5) 0.076(4) 0.013(3) 0.043(3) 0.061(4)
O3 0.106(4) 0.110(4) 0.047(3) -0.001(3) 0.024(3) 0.067(3)
O4 0.104(5) 0.106(5) 0.060(3) 0.010(3) 0.027(3) 0.045(4)
O5 0.102(5) 0.098(5) 0.090(4) 0.032(4) 0.014(3) 0.034(4)
O6 0.075(4) 0.120(5) 0.065(3) 0.008(3) 0.006(3) 0.029(3)
O7 0.093(4) 0.175(7) 0.073(4) 0.054(4) 0.008(3) 0.046(4)
O8 0.082(4) 0.132(6) 0.067(3) 0.001(4) 0.012(3) 0.035(4)
C1 0.092(7) 0.111(8) 0.052(4) 0.003(5) 0.018(5) 0.053(6)
C2 0.087(5) 0.081(6) 0.036(3) 0.008(3) 0.017(4) 0.034(5)
C3 0.069(5) 0.073(6) 0.048(4) -0.002(4) 0.013(4) 0.012(4)
C4 0.068(5) 0.092(6) 0.064(4) -0.006(4) 0.016(4) 0.020(4)
C5 0.065(5) 0.101(7) 0.034(3) 0.009(4) 0.010(3) 0.015(5)
C6 0.117(7) 0.097(7) 0.037(4) 0.004(4) 0.015(4) 0.042(6)
C7 0.105(6) 0.139(8) 0.032(3) 0.019(4) 0.025(4) 0.070(6)
C8 0.059(5) 0.113(7) 0.038(3) 0.007(4) 0.008(3) 0.035(5)
C9 0.073(5) 0.104(7) 0.046(4) -0.005(4) -0.001(4) 0.020(5)
O9 0.092(4) 0.103(4) 0.058(3) 0.004(3) 0.017(3) 0.043(3)
C10 0.079(5) 0.087(6) 0.046(4) 0.005(4) 0.005(4) 0.036(5)
O10 0.084(4) 0.080(4) 0.061(3) -0.015(3) 0.003(3) 0.016(3)
C11 0.068(5) 0.115(7) 0.044(4) 0.012(4) 0.010(4) 0.037(5)
O11 0.068(3) 0.117(5) 0.072(3) 0.004(3) 0.021(3) 0.031(3)
C12 0.062(5) 0.093(6) 0.047(4) -0.009(4) 0.013(3) 0.017(4)
O12 0.049(3) 0.104(4) 0.057(3) -0.012(3) -0.001(2) 0.022(3)
C13 0.064(5) 0.100(7) 0.047(4) 0.009(4) -0.001(3) 0.022(5)
C14 0.082(6) 0.156(9) 0.095(6) -0.008(6) 0.021(5) 0.058(6)
C16 0.087(6) 0.084(7) 0.057(4) 0.027(5) 0.020(4) 0.037(5)
C17 0.072(5) 0.103(7) 0.052(4) 0.024(4) 0.021(4) 0.030(5)
C18 0.096(7) 0.086(7) 0.083(6) 0.034(5) -0.001(5) 0.021(5)
C19 0.058(5) 0.065(6) 0.087(6) 0.000(5) 0.003(4) -0.007(4)
C20 0.070(5) 0.103(7) 0.050(4) -0.005(4) 0.014(4) 0.034(5)
C21 0.088(6) 0.072(6) 0.061(5) 0.001(4) 0.007(4) 0.026(5)
C22 0.053(5) 0.078(6) 0.072(5) 0.000(4) 0.004(4) 0.003(4)
C23 0.041(4) 0.129(9) 0.034(4) -0.013(5) 0.013(3) -0.001(5)
C24 0.052(4) 0.079(5) 0.044(3) -0.005(3) 0.012(3) 0.016(4)
C25 0.063(5) 0.129(7) 0.054(4) 0.019(4) 0.027(4) 0.056(5)
C26 0.067(5) 0.108(7) 0.067(5) 0.011(4) 0.021(4) 0.037(5)
C27 0.057(5) 0.102(6) 0.047(4) -0.018(4) -0.002(3) 0.033(4)
C28 0.071(5) 0.120(7) 0.044(4) 0.023(4) 0.010(4) 0.041(5)
C29 0.099(6) 0.140(8) 0.060(4) 0.033(5) 0.029(4) 0.077(6)
C30 0.067(5) 0.129(7) 0.047(4) -0.011(4) 0.016(4) 0.047(5)
C31 0.059(5) 0.092(6) 0.059(4) -0.010(4) -0.003(4) 0.027(4)
C32 0.077(6) 0.194(12) 0.083(6) 0.018(7) 0.029(5) 0.065(7)
C33 0.047(4) 0.097(6) 0.055(4) -0.001(4) 0.008(3) 0.018(4)
C34 0.059(5) 0.131(8) 0.056(4) 0.010(4) 0.012(4) 0.033(5)
C35 0.050(4) 0.100(6) 0.049(4) -0.017(4) 0.000(3) 0.026(4)
C36 0.053(5) 0.126(7) 0.043(4) -0.005(4) -0.006(3) 0.032(5)
C38 0.047(4) 0.102(7) 0.045(4) -0.016(4) -0.002(3) 0.015(4)
C39 0.090(8) 0.113(9) 0.156(10) 0.006(7) -0.026(7) 0.007(6)
C40 0.058(6) 0.119(9) 0.215(13) 0.047(8) -0.037(7) 0.009(6)
C41 0.043(4) 0.120(7) 0.045(4) 0.021(4) 0.004(3) 0.026(5)
C42 0.065(6) 0.086(7) 0.152(9) 0.041(6) 0.022(6) 0.012(5)
C43 0.051(5) 0.125(9) 0.130(8) 0.042(7) 0.001(5) 0.001(6)
C47 0.081(6) 0.072(6) 0.062(5) 0.007(5) 0.031(5) 0.027(5)

loop_
_atom_type_symbol
_atom_type_description
_atom_type_scat_dispersion_real
_atom_type_scat_dispersion_imag
_atom_type_scat_source
C C 0.0033 0.0016 'International Tables Vol C Tables 4.2.6.8 and 6.1.1.4'
O O 0.0106 0.0060 'International Tables Vol C Tables 4.2.6.8 and 6.1.1.4'
Co Co 0.3494 0.9721 'International Tables Vol C Tables 4.2.6.8 and 6.1.1.4'
H H 0.0000 0.0000 'International Tables Vol C Tables 4.2.6.8 and 6.1.1.4'
Cd Cd -0.8075 1.2024 'International Tables Vol C Tables 4.2.6.8 and 6.1.1.4'

loop_
_geom_angle_atom_site_label_1
_geom_angle_atom_site_label_2
_geom_angle_atom_site_label_3
_geom_angle
_geom_angle_site_symmetry_1
_geom_angle_site_symmetry_3
O1 Co1 O1 180.0 . 2_777
O1 Co1 O8 87.3(3) . 2_677
O1 Co1 O8 92.7(3) 2_777 2_677
O1 Co1 O8 92.7(3) . 1_655
O1 Co1 O8 87.3(3) 2_777 1_655
O8 Co1 O8 180.0 2_677 1_655
O1 Co1 O3 91.3(2) . 1_544
O1 Co1 O3 88.7(2) 2_777 1_544
O8 Co1 O3 91.2(2) 2_677 1_544
O8 Co1 O3 88.8(2) 1_655 1_544
O1 Co1 O3 88.7(2) . 2_788
O1 Co1 O3 91.3(2) 2_777 2_788
O8 Co1 O3 88.8(2) 2_677 2_788
O8 Co1 O3 91.2(2) 1_655 2_788
O3 Co1 O3 180.0 1_544 2_788
O7 Co2 O2 97.4(2) 1_655 .
O7 Co2 O6 98.3(2) 1_655 1_554
O2 Co2 O6 99.0(2) . 1_554
O7 Co2 O3 110.9(2) 1_655 1_544
O2 Co2 O3 97.5(2) . 1_544
O6 Co2 O3 144.05(18) 1_554 1_544
O7 Co2 O4 97.6(2) 1_655 1_544
O2 Co2 O4 155.9(2) . 1_544
O6 Co2 O4 97.4(2) 1_554 1_544
O3 Co2 O4 59.4(2) 1_544 1_544
O7 Co2 O5 156.1(3) 1_655 1_554
O2 Co2 O5 89.3(2) . 1_554
O6 Co2 O5 57.9(2) 1_554 1_554
O3 Co2 O5 90.7(2) 1_544 1_554
O4 Co2 O5 84.6(2) 1_544 1_554
C23 O1 Co1 139.6(7) . .
C23 O2 Co2 124.8(6) . .
C1 O3 Cd2 90.7(6) . 1_566
C1 O3 Co2 90.7(6) . 1_566
Cd2 O3 Co2 0.0 1_566 1_566
C1 O3 Co1 131.9(5) . 1_566
Cd2 O3 Co1 104.41(17) 1_566 1_566
Co2 O3 Co1 104.41(17) 1_566 1_566
C1 O3 Cd1 131.9(5) . 1_566
Cd2 O3 Cd1 104.41(17) 1_566 1_566
Co2 O3 Cd1 104.41(17) 1_566 1_566
Co1 O3 Cd1 0.0 1_566 1_566
C1 O4 Cd2 87.9(5) . 1_566
C1 O4 Co2 87.9(5) . 1_566
Cd2 O4 Co2 0.0 1_566 1_566
C16 O5 Cd2 87.0(5) . 1_556
C16 O5 Co2 87.0(5) . 1_556
Cd2 O5 Co2 0.0 1_556 1_556
C16 O6 Cd2 95.6(5) . 1_556
C16 O6 Co2 95.6(5) . 1_556
Cd2 O6 Co2 0.0 1_556 1_556
C47 O7 Cd2 118.7(6) . 1_455
C47 O7 Co2 118.7(6) . 1_455
Cd2 O7 Co2 0.0 1_455 1_455
C47 O8 Cd1 149.7(6) . 1_455
C47 O8 Co1 149.7(6) . 1_455
Cd1 O8 Co1 0.0 1_455 1_455
O4 C1 O3 121.8(8) . .
O4 C1 C2 123.9(8) . .
O3 C1 C2 114.2(9) . .
O4 C1 Cd2 63.1(5) . 1_566
O3 C1 Cd2 58.8(4) . 1_566
C2 C1 Cd2 169.8(7) . 1_566
C3 C2 C7 118.7(7) . .
C3 C2 C1 122.8(7) . .
C7 C2 C1 118.3(8) . .
C4 C3 C2 121.0(7) . .
C4 C3 H3 119.5 . .
C2 C3 H3 119.5 . .
C3 C4 C5 121.5(8) . .
C3 C4 H4 119.2 . .
C5 C4 H4 119.2 . .
C6 C5 C4 119.1(8) . .
C6 C5 C8 121.0(7) . .
C4 C5 C8 119.7(8) . .
C5 C6 C7 121.6(8) . .
C5 C6 H6 119.2 . .
C7 C6 H6 119.2 . .
C6 C7 C2 117.9(8) . .
C6 C7 H7 121.1 . .
C2 C7 H7 121.1 . .
C13 C8 C9 115.9(8) . .
C13 C8 C5 125.8(8) . .
C9 C8 C5 118.1(6) . .
C8 C9 C10 123.0(7) . .
C8 C9 H9 118.5 . .
C10 C9 H9 118.5 . .
C13 O9 C14 117.1(7) . .
C11 C10 C9 119.5(8) . .
C11 C10 C20 123.0(8) . .
C9 C10 C20 117.4(7) . .
C11 O10 C15 114.2(6) . .
C10 C11 O10 124.1(8) . .
C10 C11 C12 119.5(8) . .
O10 C11 C12 116.4(6) . .
C34 O11 C37 117.7(8) . .
C13 C12 C11 119.3(7) . .
C13 C12 C33 119.6(8) . .
C11 C12 C33 120.8(7) . .
C31 O12 C32 111.5(7) . .
C12 C13 C8 122.6(9) . .
C12 C13 O9 117.8(7) . .
C8 C13 O9 119.5(8) . .
O9 C14 H14A 109.5 . .
O9 C14 H14B 109.5 . .
H14A C14 H14B 109.5 . .
O9 C14 H14C 109.5 . .
H14A C14 H14C 109.5 . .
H14B C14 H14C 109.5 . .
O10 C15 H15A 109.5 . .
O10 C15 H15B 109.5 . .
H15A C15 H15B 109.5 . .
O10 C15 H15C 109.5 . .
H15A C15 H15C 109.5 . .
H15B C15 H15C 109.5 . .
O5 C16 O6 119.4(8) . .
O5 C16 C17 120.5(8) . .
O6 C16 C17 120.0(9) . .
O5 C16 Cd2 64.0(5) . 1_556
O6 C16 Cd2 55.5(4) . 1_556
C17 C16 Cd2 175.3(7) . 1_556
C18 C17 C22 117.2(8) . .
C18 C17 C16 122.6(9) . .
C22 C17 C16 120.2(8) . .
C19 C18 C17 123.5(9) . .
C19 C18 H18 118.2 . .
C17 C18 H18 118.2 . .
C18 C19 C20 120.4(8) . .
C18 C19 H19 119.8 . .
C20 C19 H19 119.8 . .
C19 C20 C21 117.4(8) . .
C19 C20 C10 124.3(7) . .
C21 C20 C10 118.3(8) . .
C22 C21 C20 122.4(8) . .
C22 C21 H21 118.8 . .
C20 C21 H21 118.8 . .
C21 C22 C17 118.7(8) . .
C21 C22 H22 120.6 . .
C17 C22 H22 120.6 . .
O1 C23 O2 129.3(8) . .
O1 C23 C24 124.6(9) . .
O2 C23 C24 105.8(9) . .
C25 C24 C29 120.2(7) . .
C25 C24 C23 114.8(8) . .
C29 C24 C23 124.6(8) . .
C24 C25 C26 119.7(8) . .
C24 C25 H25 120.1 . .
C26 C25 H25 120.1 . .
C25 C26 C27 120.6(8) . .
C25 C26 H26 119.7 . .
C27 C26 H26 119.7 . .
C28 C27 C26 118.8(7) . .
C28 C27 C30 120.5(8) . .
C26 C27 C30 120.3(8) . .
C27 C28 C29 119.7(8) . .
C27 C28 H28 120.2 . .
C29 C28 H28 120.2 . .
C28 C29 C24 120.5(7) . .
C28 C29 H29 119.8 . .
C24 C29 H29 119.8 . .
C36 C30 C31 118.7(7) . .
C36 C30 C27 120.5(6) . .
C31 C30 C27 120.7(7) . .
O12 C31 C33 119.9(6) . .
O12 C31 C30 121.1(7) . .
C33 C31 C30 119.0(6) . .
O12 C32 H32A 109.5 . .
O12 C32 H32B 109.5 . .
H32A C32 H32B 109.5 . .
O12 C32 H32C 109.5 . .
H32A C32 H32C 109.5 . .
H32B C32 H32C 109.5 . .
C34 C33 C31 119.8(6) . .
C34 C33 C12 123.1(7) . .
C31 C33 C12 117.1(6) . .
O11 C34 C33 119.2(6) . .
O11 C34 C35 119.4(7) . .
C33 C34 C35 121.1(8) . .
C36 C35 C34 118.2(7) . .
C36 C35 C38 118.3(6) . .
C34 C35 C38 123.5(7) . .
C30 C36 C35 122.9(6) . .
C30 C36 H36 118.6 . .
C35 C36 H36 118.6 . .
O11 C37 H37A 109.5 . .
O11 C37 H37B 109.5 . .
H37A C37 H37B 109.5 . .
O11 C37 H37C 109.5 . .
H37A C37 H37C 109.5 . .
H37B C37 H37C 109.5 . .
C43 C38 C39 116.4(8) . .
C43 C38 C35 122.1(9) . .
C39 C38 C35 121.2(9) . .
C40 C39 C38 117.8(11) . .
C40 C39 H39 121.1 . .
C38 C39 H39 121.1 . .
C41 C40 C39 124.4(11) . .
C41 C40 H40 117.8 . .
C39 C40 H40 117.8 . .
C42 C41 C40 116.1(8) . .
C42 C41 C47 122.7(9) . .
C40 C41 C47 121.1(9) . .
C41 C42 C43 123.1(9) . .
C41 C42 H42 118.4 . .
C43 C42 H42 118.4 . .
C38 C43 C42 121.7(9) . .
C38 C43 H43 119.1 . .
C42 C43 H43 119.1 . .
O7 C47 O8 126.4(9) . .
O7 C47 C41 119.6(9) . .
O8 C47 C41 113.9(9) . .

loop_
_geom_bond_atom_site_label_1
_geom_bond_atom_site_label_2
_geom_bond_distance
_geom_bond_site_symmetry_2
Co1 O1 2.067(6) .
Co1 O1 2.067(6) 2_777
Co1 O8 2.146(7) 2_677
Co1 O8 2.146(7) 1_655
Co1 O3 2.261(5) 1_544
Co1 O3 2.261(5) 2_788
Co2 O7 2.101(6) 1_655
Co2 O2 2.115(6) .
Co2 O6 2.160(6) 1_554
Co2 O3 2.231(6) 1_544
Co2 O4 2.328(5) 1_544
Co2 O5 2.348(6) 1_554
O1 C23 1.204(11) .
O2 C23 1.386(11) .
O3 C1 1.323(9) .
O3 Cd2 2.231(6) 1_566
O3 Co2 2.231(6) 1_566
O3 Co1 2.261(5) 1_566
O3 Cd1 2.261(5) 1_566
O4 C1 1.264(10) .
O4 Cd2 2.328(5) 1_566
O4 Co2 2.328(5) 1_566
O5 C16 1.266(9) .
O5 Cd2 2.348(6) 1_556
O5 Co2 2.348(6) 1_556
O6 C16 1.267(9) .
O6 Cd2 2.159(6) 1_556
O6 Co2 2.159(6) 1_556
O7 C47 1.228(9) .
O7 Cd2 2.101(6) 1_455
O7 Co2 2.101(6) 1_455
O8 C47 1.283(9) .
O8 Cd1 2.146(7) 1_455
O8 Co1 2.146(7) 1_455
C1 C2 1.466(11) .
C1 Cd2 2.608(9) 1_566
C2 C3 1.403(10) .
C2 C7 1.433(9) .
C3 C4 1.359(9) .
C3 H3 0.9300 .
C4 C5 1.388(10) .
C4 H4 0.9300 .
C5 C6 1.375(10) .
C5 C8 1.496(11) .
C6 C7 1.415(10) .
C6 H6 0.9300 .
C7 H7 0.9300 .
C8 C13 1.380(9) .
C8 C9 1.382(11) .
C9 C10 1.397(10) .
C9 H9 0.9300 .
O9 C13 1.405(9) .
O9 C14 1.508(9) .
C10 C11 1.341(9) .
C10 C20 1.525(11) .
O10 C11 1.411(9) .
O10 C15 1.500(11) .
C11 C12 1.415(11) .
O11 C34 1.367(9) .
O11 C37 1.474(12) .
C12 C13 1.374(10) .
C12 C33 1.507(9) .
O12 C31 1.366(8) .
O12 C32 1.442(10) .
C14 H14A 0.9600 .
C14 H14B 0.9600 .
C14 H14C 0.9600 .
C15 H15A 0.9600 .
C15 H15B 0.9600 .
C15 H15C 0.9600 .
C16 C17 1.453(10) .
C16 Cd2 2.608(9) 1_556
C17 C18 1.365(10) .
C17 C22 1.450(10) .
C18 C19 1.347(10) .
C18 H18 0.9300 .
C19 C20 1.387(11) .
C19 H19 0.9300 .
C20 C21 1.418(9) .
C21 C22 1.346(10) .
C21 H21 0.9300 .
C22 H22 0.9300 .
C23 C24 1.524(11) .
C24 C25 1.401(9) .
C24 C29 1.421(10) .
C25 C26 1.403(9) .
C25 H25 0.9300 .
C26 C27 1.446(10) .
C26 H26 0.9300 .
C27 C28 1.409(10) .
C27 C30 1.488(10) .
C28 C29 1.420(10) .
C28 H28 0.9300 .
C29 H29 0.9300 .
C30 C36 1.351(9) .
C30 C31 1.436(9) .
C31 C33 1.399(10) .
C32 H32A 0.9600 .
C32 H32B 0.9600 .
C32 H32C 0.9600 .
C33 C34 1.379(9) .
C34 C35 1.395(9) .
C35 C36 1.385(10) .
C35 C38 1.466(9) .
C36 H36 0.9300 .
C37 H37A 0.9600 .
C37 H37B 0.9600 .
C37 H37C 0.9600 .
C38 C43 1.288(11) .
C38 C39 1.456(13) .
C39 C40 1.377(11) .
C39 H39 0.9300 .
C40 C41 1.322(12) .
C40 H40 0.9300 .
C41 C42 1.319(11) .
C41 C47 1.478(10) .
C42 C43 1.415(11) .
C42 H42 0.9300 .
C43 H43 0.9300 .

loop_
_geom_torsion_atom_site_label_1
_geom_torsion_atom_site_label_2
_geom_torsion_atom_site_label_3
_geom_torsion_atom_site_label_4
_geom_torsion
_geom_torsion_site_symmetry_1
_geom_torsion_site_symmetry_4
Cd2 O4 C1 O3 -4.1(8) 1_566 .
Co2 O4 C1 O3 -4.1(8) 1_566 .
Cd2 O4 C1 C2 171.4(8) 1_566 .
Co2 O4 C1 C2 171.4(8) 1_566 .
Co2 O4 C1 Cd2 0.000(9) 1_566 1_566
Cd2 O3 C1 O4 4.3(9) 1_566 .
Co2 O3 C1 O4 4.3(9) 1_566 .
Co1 O3 C1 O4 -105.9(10) 1_566 .
Cd1 O3 C1 O4 -105.9(10) 1_566 .
Cd2 O3 C1 C2 -171.6(6) 1_566 .
Co2 O3 C1 C2 -171.6(6) 1_566 .
Co1 O3 C1 C2 78.1(9) 1_566 .
Cd1 O3 C1 C2 78.1(9) 1_566 .
Co2 O3 C1 Cd2 0.000(9) 1_566 1_566
Co1 O3 C1 Cd2 -110.2(6) 1_566 1_566
Cd1 O3 C1 Cd2 -110.2(6) 1_566 1_566
O4 C1 C2 C3 -178.6(8) . .
O3 C1 C2 C3 -2.8(11) . .
Cd2 C1 C2 C3 -48(4) 1_566 .
O4 C1 C2 C7 6.0(13) . .
O3 C1 C2 C7 -178.2(7) . .
Cd2 C1 C2 C7 137(4) 1_566 .
C7 C2 C3 C4 0.1(11) . .
C1 C2 C3 C4 -175.2(7) . .
C2 C3 C4 C5 2.3(12) . .
C3 C4 C5 C6 -4.5(12) . .
C3 C4 C5 C8 170.3(7) . .
C4 C5 C6 C7 4.3(12) . .
C8 C5 C6 C7 -170.4(7) . .
C5 C6 C7 C2 -1.9(12) . .
C3 C2 C7 C6 -0.3(11) . .
C1 C2 C7 C6 175.3(7) . .
C6 C5 C8 C13 -48.0(12) . .
C4 C5 C8 C13 137.3(8) . .
C6 C5 C8 C9 126.2(9) . .
C4 C5 C8 C9 -48.5(11) . .
C13 C8 C9 C10 -3.2(12) . .
C5 C8 C9 C10 -178.0(7) . .
C8 C9 C10 C11 1.3(13) . .
C8 C9 C10 C20 178.6(8) . .
C9 C10 C11 O10 -178.4(7) . .
C20 C10 C11 O10 4.5(13) . .
C9 C10 C11 C12 -0.6(13) . .
C20 C10 C11 C12 -177.7(7) . .
C15 O10 C11 C10 -72.9(11) . .
C15 O10 C11 C12 109.2(8) . .
C10 C11 C12 C13 1.9(12) . .
O10 C11 C12 C13 179.9(7) . .
C10 C11 C12 C33 176.1(8) . .
O10 C11 C12 C33 -5.9(11) . .
C11 C12 C13 C8 -4.1(13) . .
C33 C12 C13 C8 -178.4(7) . .
C11 C12 C13 O9 178.0(7) . .
C33 C12 C13 O9 3.7(11) . .
C9 C8 C13 C12 4.6(12) . .
C5 C8 C13 C12 178.9(8) . .
C9 C8 C13 O9 -177.5(7) . .
C5 C8 C13 O9 -3.2(12) . .
C14 O9 C13 C12 111.4(8) . .
C14 O9 C13 C8 -66.6(9) . .
Cd2 O5 C16 O6 -3.4(8) 1_556 .
Co2 O5 C16 O6 -3.4(8) 1_556 .
Cd2 O5 C16 C17 178.7(7) 1_556 .
Co2 O5 C16 C17 178.7(7) 1_556 .
Co2 O5 C16 Cd2 0.000(2) 1_556 1_556
Cd2 O6 C16 O5 3.7(8) 1_556 .
Co2 O6 C16 O5 3.7(8) 1_556 .
Cd2 O6 C16 C17 -178.3(6) 1_556 .
Co2 O6 C16 C17 -178.3(6) 1_556 .
Co2 O6 C16 Cd2 0.000(1) 1_556 1_556
O5 C16 C17 C18 -9.5(13) . .
O6 C16 C17 C18 172.6(8) . .
O5 C16 C17 C22 172.3(7) . .
O6 C16 C17 C22 -5.7(12) . .
C22 C17 C18 C19 4.6(13) . .
C16 C17 C18 C19 -173.7(9) . .
C17 C18 C19 C20 -5.8(15) . .
C18 C19 C20 C21 1.7(13) . .
C18 C19 C20 C10 179.4(8) . .
C11 C10 C20 C19 -44.9(13) . .
C9 C10 C20 C19 138.0(8) . .
C11 C10 C20 C21 132.9(9) . .
C9 C10 C20 C21 -44.3(11) . .
C19 C20 C21 C22 3.4(12) . .
C10 C20 C21 C22 -174.5(8) . .
C20 C21 C22 C17 -4.4(13) . .
C18 C17 C22 C21 0.6(12) . .
C16 C17 C22 C21 178.9(7) . .
Co1 O1 C23 O2 3.2(15) . .
Co1 O1 C23 C24 176.7(5) . .
Co2 O2 C23 O1 0.5(11) . .
Co2 O2 C23 C24 -173.9(4) . .
O1 C23 C24 C25 25.0(10) . .
O2 C23 C24 C25 -160.3(6) . .
O1 C23 C24 C29 -148.2(9) . .
O2 C23 C24 C29 26.6(9) . .
C29 C24 C25 C26 -1.9(11) . .
C23 C24 C25 C26 -175.4(6) . .
C24 C25 C26 C27 6.3(11) . .
C25 C26 C27 C28 -8.6(11) . .
C25 C26 C27 C30 164.8(7) . .
C26 C27 C28 C29 6.4(11) . .
C30 C27 C28 C29 -167.0(7) . .
C27 C28 C29 C24 -2.2(12) . .
C25 C24 C29 C28 -0.2(12) . .
C23 C24 C29 C28 172.6(7) . .
C28 C27 C30 C36 46.0(12) . .
C26 C27 C30 C36 -127.3(9) . .
C28 C27 C30 C31 -137.2(8) . .
C26 C27 C30 C31 49.5(12) . .
C32 O12 C31 C33 -94.3(10) . .
C32 O12 C31 C30 87.2(9) . .
C36 C30 C31 O12 -179.4(8) . .
C27 C30 C31 O12 3.7(14) . .
C36 C30 C31 C33 2.0(14) . .
C27 C30 C31 C33 -174.9(8) . .
O12 C31 C33 C34 -177.1(8) . .
C30 C31 C33 C34 1.5(14) . .
O12 C31 C33 C12 2.1(13) . .
C30 C31 C33 C12 -179.4(8) . .
C13 C12 C33 C34 -82.0(11) . .
C11 C12 C33 C34 103.8(10) . .
C13 C12 C33 C31 98.9(10) . .
C11 C12 C33 C31 -75.3(11) . .
C37 O11 C34 C33 -76.9(11) . .
C37 O11 C34 C35 108.5(10) . .
C31 C33 C34 O11 -176.8(9) . .
C12 C33 C34 O11 4.0(14) . .
C31 C33 C34 C35 -2.3(14) . .
C12 C33 C34 C35 178.6(9) . .
O11 C34 C35 C36 174.2(8) . .
C33 C34 C35 C36 -0.3(14) . .
O11 C34 C35 C38 -7.1(14) . .
C33 C34 C35 C38 178.4(9) . .
C31 C30 C36 C35 -4.8(14) . .
C27 C30 C36 C35 172.1(9) . .
C34 C35 C36 C30 4.0(14) . .
C38 C35 C36 C30 -174.8(9) . .
C36 C35 C38 C43 113.7(11) . .
C34 C35 C38 C43 -65.0(12) . .
C36 C35 C38 C39 -60.1(12) . .
C34 C35 C38 C39 121.3(11) . .
C43 C38 C39 C40 5.0(15) . .
C35 C38 C39 C40 179.1(9) . .
C38 C39 C40 C41 -8.2(18) . .
C39 C40 C41 C42 5.2(18) . .
C39 C40 C41 C47 -177.3(10) . .
C40 C41 C42 C43 0.7(16) . .
C47 C41 C42 C43 -176.7(8) . .
C39 C38 C43 C42 0.4(15) . .
C35 C38 C43 C42 -173.6(8) . .
C41 C42 C43 C38 -3.5(16) . .
Cd2 O7 C47 O8 9.2(12) 1_455 .
Co2 O7 C47 O8 9.2(12) 1_455 .
Cd2 O7 C47 C41 -175.1(5) 1_455 .
Co2 O7 C47 C41 -175.1(5) 1_455 .
Cd1 O8 C47 O7 -24.2(17) 1_455 .
Co1 O8 C47 O7 -24.2(17) 1_455 .
Cd1 O8 C47 C41 159.9(7) 1_455 .
Co1 O8 C47 C41 159.9(7) 1_455 .
C42 C41 C47 O7 172.4(9) . .
C40 C41 C47 O7 -4.9(13) . .
C42 C41 C47 O8 -11.3(12) . .
C40 C41 C47 O8 171.4(10) . .
